data_7132025
loop_
_publ_author_name
'Luo, Yong-An'
'Zhao, Zhao'
'Chen, Ting'
'Li, Yanguo'
'Zhao, Yufen'
'Stephan, Douglas W.'
'Wu, Yile'

_publ_section_title
;
 Stannyl phosphaketene as a synthon for phosphorus analogues of \b-lactam
;
_journal_name_full 'Chemical Communications'
_journal_paper_doi 10.1039/D3CC03117A
_journal_year 2023
_chemical_formula_moiety 'C56 H47 B F15 N2 O P Sn'
_chemical_formula_sum 'C56 H47 B F15 N2 O P Sn'
_chemical_formula_weight 1209.42
_space_group_crystal_system triclinic
_space_group_IT_number 2
_space_group_name_Hall '-P 1'
_space_group_name_H-M_alt 'P -1'
_atom_sites_solution_hydrogens geom
_atom_sites_solution_primary dual
_audit_creation_date 2023-07-19
_audit_creation_method
;
Olex2 1.5
(compiled 2023.03.06 svn.rbb2c1857 for OlexSys, GUI svn.r6748)
;
_audit_update_record
;
2023-07-20 deposited with the CCDC.	2023-08-15 downloaded from the CCDC.
;
_cell_angle_alpha 84.280(2)
_cell_angle_beta 75.467(2)
_cell_angle_gamma 86.6760(10)
_cell_formula_units_Z 2
_cell_length_a 11.4575(3)
_cell_length_b 15.5646(4)
_cell_length_c 16.0433(5)
_cell_measurement_reflns_used 9833
_cell_measurement_temperature 200.00
_cell_measurement_theta_max 70.07
_cell_measurement_theta_min 2.85
_cell_volume 2754.08(14)
_computing_molecular_graphics 'Olex2 1.5 (Dolomanov et al., 2009)'
_computing_publication_material 'Olex2 1.5 (Dolomanov et al., 2009)'
_computing_structure_refinement 'SHELXL 2018/3 (Sheldrick, 2015)'
_computing_structure_solution 'SHELXT 2018/2 (Sheldrick, 2018)'
_diffrn_ambient_temperature 200.00
_diffrn_measured_fraction_theta_full 0.999
_diffrn_measured_fraction_theta_max 0.998
_diffrn_measurement_device_type 'Bruker APEX-II CCD'
_diffrn_measurement_method '\f and \w scans'
_diffrn_radiation_type CuK\a
_diffrn_radiation_wavelength 1.54178
_diffrn_reflns_av_R_equivalents 0.0595
_diffrn_reflns_av_unetI/netI 0.0332
_diffrn_reflns_Laue_measured_fraction_full 0.999
_diffrn_reflns_Laue_measured_fraction_max 0.998
_diffrn_reflns_limit_h_max 13
_diffrn_reflns_limit_h_min -13
_diffrn_reflns_limit_k_max 18
_diffrn_reflns_limit_k_min -18
_diffrn_reflns_limit_l_max 19
_diffrn_reflns_limit_l_min -19
_diffrn_reflns_number 67812
_diffrn_reflns_point_group_measured_fraction_full 0.999
_diffrn_reflns_point_group_measured_fraction_max 0.998
_diffrn_reflns_theta_full 67.679
_diffrn_reflns_theta_max 70.170
_diffrn_reflns_theta_min 2.855
_diffrn_standards_number 0
_exptl_absorpt_coefficient_mu 4.772
_exptl_absorpt_correction_type none
_exptl_crystal_colour yellow
_exptl_crystal_colour_primary yellow
_exptl_crystal_density_diffrn 1.458
_exptl_crystal_description block
_exptl_crystal_F_000 1220
_refine_diff_density_max 0.374
_refine_diff_density_min -0.444
_refine_diff_density_rms 0.054
_refine_ls_extinction_method none
_refine_ls_goodness_of_fit_ref 1.065
_refine_ls_hydrogen_treatment constr
_refine_ls_matrix_type full
_refine_ls_number_parameters 704
_refine_ls_number_reflns 10422
_refine_ls_number_restraints 0
_refine_ls_restrained_S_all 1.065
_refine_ls_R_factor_all 0.0326
_refine_ls_R_factor_gt 0.0289
_refine_ls_shift/su_max 0.002
_refine_ls_shift/su_mean 0.000
_refine_ls_structure_factor_coef Fsqd
_refine_ls_weighting_details 'w=1/[\s^2^(Fo^2^)+(0.0330P)^2^+0.9756P] where P=(Fo^2^+2Fc^2^)/3'
_refine_ls_weighting_scheme calc
_refine_ls_wR_factor_gt 0.0705
_refine_ls_wR_factor_ref 0.0722
_reflns_Friedel_coverage 0.000
_reflns_number_gt 9382
_reflns_number_total 10422
_reflns_threshold_expression 'I > 2\s(I)'
_cod_data_source_file d3cc03117a2.cif
_cod_data_source_block 7
_cod_database_code 7132025
_shelx_shelxl_version_number 2018/3
_shelx_space_group_comment
;
The symmetry employed for this shelxl refinement is uniquely defined
by the following loop, which should always be used as a source of
symmetry information in preference to the above space-group names.
They are only intended as comments.
;
_olex2_refinement_description
;
1. Fixed Uiso
 At 1.2 times of:
  All C(H) groups
 At 1.5 times of:
  All C(H,H,H) groups
2.a Ternary CH refined with riding coordinates:
 C00W(H00W), C012(H012), C015(H015), C01N(H01N), C020(H020)
2.b Aromatic/amide H refined with riding coordinates:
 C00P(H00P), C019(H019), C01B(H01B), C01F(H01F), C01G(H01G), C01I(H01I),
 C01M(H01M), C01O(H01O), C01R(H01R), C01U(H01U), C01W(H01W), C01Y(H01Y)
2.c Idealised Me refined as rotating group:
 C00U(H00A,H00B,H00C), C00Z(H00D,H00E,H00F), C01P(H01A,H01C,H01D), C01V(H01E,
 H01H,H01J), C01X(H01K,H01L,H01P), C022(H02A,H02B,H02C), C023(H02D,H02E,H02F),
 C024(H02G,H02H,H02I), C025(H02J,H02K,H02L), C026(H02M,H02N,H02O)
;
_smtbx_masks_void_probe_radius 1.2
_smtbx_masks_void_truncation_radius 1.2
_olex2_submission_special_instructions 'No special instructions were received'

loop_
_space_group_symop_operation_xyz
'x, y, z'
'-x, -y, -z'

loop_
_atom_site_label
_atom_site_type_symbol
_atom_site_fract_x
_atom_site_fract_y
_atom_site_fract_z
_atom_site_U_iso_or_equiv
_atom_site_adp_type
_atom_site_occupancy
_atom_site_site_symmetry_order
_atom_site_calc_flag
_atom_site_refinement_flags_posn
_atom_site_refinement_flags_adp
_atom_site_refinement_flags_occupancy
_atom_site_disorder_assembly
_atom_site_disorder_group
Sn1 Sn 0.30033(2) 0.31398(2) 0.60514(2) 0.02514(5) Uani 1 1 d . . . . .
P1 P 0.43177(5) 0.10545(3) 0.46864(4) 0.02635(12) Uani 1 1 d . . . . .
F003 F 0.05262(13) 0.37869(9) 0.35613(9) 0.0387(3) Uani 1 1 d . . . . .
F004 F 0.29713(14) 0.16465(9) 0.09492(10) 0.0406(3) Uani 1 1 d . . . . .
O1 O 0.32083(14) 0.26691(9) 0.48594(10) 0.0268(3) Uani 1 1 d . . . . .
F006 F 0.46571(13) 0.38597(10) 0.20575(10) 0.0415(3) Uani 1 1 d . . . . .
F007 F 0.15673(14) 0.31609(11) 0.07433(9) 0.0441(4) Uani 1 1 d . . . . .
F008 F 0.06453(14) 0.18747(10) 0.36193(10) 0.0425(3) Uani 1 1 d . . . . .
F009 F 0.32538(15) 0.44867(10) 0.08467(10) 0.0475(4) Uani 1 1 d . . . . .
F00A F 0.51094(16) 0.13063(11) -0.00667(10) 0.0524(4) Uani 1 1 d . . . . .
F00B F 0.70759(16) 0.21865(13) -0.00260(12) 0.0649(5) Uani 1 1 d . . . . .
F00C F -0.04311(17) 0.25184(15) 0.05112(13) 0.0688(5) Uani 1 1 d . . . . .
F00D F -0.04342(16) 0.53703(11) 0.34995(13) 0.0592(5) Uani 1 1 d . . . . .
F00E F 0.68142(15) 0.34679(13) 0.10598(12) 0.0604(5) Uani 1 1 d . . . . .
F00F F -0.13159(17) 0.12575(12) 0.33811(14) 0.0647(5) Uani 1 1 d . . . . .
N2 N 0.49086(16) 0.26732(11) 0.59692(12) 0.0247(4) Uani 1 1 d . . . . .
F00H F 0.2270(2) 0.60561(11) 0.08134(13) 0.0682(5) Uani 1 1 d . . . . .
N1 N 0.25010(16) 0.18207(12) 0.66555(12) 0.0265(4) Uani 1 1 d . . . . .
F00J F 0.0387(2) 0.65296(11) 0.21212(16) 0.0787(6) Uani 1 1 d . . . . .
F00K F -0.19065(17) 0.15554(15) 0.18276(15) 0.0767(6) Uani 1 1 d . . . . .
C00L C 0.57882(19) 0.33388(14) 0.59003(15) 0.0260(4) Uani 1 1 d . . . . .
C00M C 0.1981(2) 0.40428(14) 0.22254(15) 0.0285(5) Uani 1 1 d . . . . .
C00N C 0.3162(2) 0.11472(14) 0.63984(14) 0.0243(4) Uani 1 1 d . . . . .
C00O C 0.33688(19) 0.20808(14) 0.35189(14) 0.0249(4) Uani 1 1 d . . . . .
C00P C 0.2762(2) 0.27706(14) 0.32315(14) 0.0259(4) Uani 1 1 d . . . . .
H00P H 0.247326 0.318453 0.363893 0.031 Uiso 1 1 calc R U . . .
C00Q C 0.3682(2) 0.27939(15) 0.15534(14) 0.0283(5) Uani 1 1 d . . . . .
C00R C 0.0455(2) 0.20451(15) 0.28207(17) 0.0344(5) Uani 1 1 d . . . . .
C00S C 0.6421(2) 0.36783(15) 0.50778(16) 0.0297(5) Uani 1 1 d . . . . .
C00T C 0.1249(2) 0.25293(14) 0.21802(15) 0.0294(5) Uani 1 1 d . . . . .
C00U C 0.2687(2) 0.02552(15) 0.66254(17) 0.0343(5) Uani 1 1 d . . . . .
H00A H 0.250999 0.011987 0.725328 0.052 Uiso 1 1 calc R U . . .
H00B H 0.329276 -0.016285 0.634170 0.052 Uiso 1 1 calc R U . . .
H00C H 0.194715 0.022496 0.642963 0.052 Uiso 1 1 calc R U . . .
C00V C 0.1289(2) 0.16920(15) 0.72106(15) 0.0296(5) Uani 1 1 d . . . . .
C00W C 0.44122(19) 0.11939(13) 0.58501(14) 0.0231(4) Uani 1 1 d . . . . .
H00W H 0.482997 0.065118 0.603020 0.028 Uiso 1 1 calc R U . . .
C00X C 0.1028(2) 0.43292(15) 0.28627(16) 0.0319(5) Uani 1 1 d . . . . .
C00Y C 0.35881(19) 0.20150(14) 0.43987(14) 0.0239(4) Uani 1 1 d . . . . .
C00Z C 0.6563(2) 0.15901(16) 0.56215(17) 0.0339(5) Uani 1 1 d . . . . .
H00D H 0.706616 0.206786 0.565405 0.051 Uiso 1 1 calc R U . . .
H00E H 0.679217 0.139978 0.503640 0.051 Uiso 1 1 calc R U . . .
H00F H 0.668137 0.110819 0.603758 0.051 Uiso 1 1 calc R U . . .
C010 C 0.0885(2) 0.26786(17) 0.14118(17) 0.0367(5) Uani 1 1 d . . . . .
C011 C 0.3836(2) 0.13305(14) 0.29934(14) 0.0268(5) Uani 1 1 d . . . . .
C012 C 0.0437(2) 0.17648(16) 0.58681(16) 0.0334(5) Uani 1 1 d . . . . .
H012 H 0.131614 0.177724 0.557316 0.040 Uiso 1 1 calc R U . . .
C013 C 0.52561(19) 0.18890(14) 0.58311(14) 0.0242(4) Uani 1 1 d . . . . .
C014 C 0.0315(2) 0.16790(16) 0.68371(16) 0.0319(5) Uani 1 1 d . . . . .
C015 C 0.5221(2) 0.32752(16) 0.75489(16) 0.0364(5) Uani 1 1 d . . . . .
H015 H 0.445433 0.305204 0.747760 0.044 Uiso 1 1 calc R U . . .
C016 C 0.3878(2) 0.21535(16) 0.09862(15) 0.0328(5) Uani 1 1 d . . . . .
C017 C 0.5928(2) 0.36360(15) 0.66627(16) 0.0307(5) Uani 1 1 d . . . . .
B1 B 0.2444(2) 0.30083(16) 0.22937(17) 0.0266(5) Uani 1 1 d . . . . .
C019 C 0.4691(3) -0.00100(17) 0.19376(18) 0.0457(7) Uani 1 1 d . . . . .
H019 H 0.497739 -0.045991 0.157104 0.055 Uiso 1 1 calc R U . . .
C01A C 0.2359(2) 0.46638(16) 0.15397(16) 0.0361(5) Uani 1 1 d . . . . .
C01B C 0.7269(2) 0.42961(17) 0.50450(18) 0.0382(6) Uani 1 1 d . . . . .
H01B H 0.772800 0.452696 0.449847 0.046 Uiso 1 1 calc R U . . .
C01C C 0.0496(2) 0.51469(17) 0.28459(19) 0.0410(6) Uani 1 1 d . . . . .
C01D C -0.0588(2) 0.17128(17) 0.2711(2) 0.0440(6) Uani 1 1 d . . . . .
C01E C 0.4726(2) 0.32228(16) 0.15304(15) 0.0329(5) Uani 1 1 d . . . . .
C01F C 0.3064(2) 0.07134(15) 0.29009(17) 0.0364(5) Uani 1 1 d . . . . .
H01F H 0.223626 0.074497 0.319927 0.044 Uiso 1 1 calc R U . . .
C01G C -0.0824(2) 0.15646(19) 0.73948(18) 0.0433(6) Uani 1 1 d . . . . .
H01G H -0.150291 0.155580 0.715701 0.052 Uiso 1 1 calc R U . . .
C01H C 0.4989(3) 0.19564(17) 0.04514(16) 0.0389(6) Uani 1 1 d . . . . .
C01I C 0.3493(3) 0.00469(16) 0.23738(19) 0.0439(6) Uani 1 1 d . . . . .
H01I H 0.295490 -0.037192 0.231452 0.053 Uiso 1 1 calc R U . . .
C01J C -0.0148(3) 0.2359(2) 0.1278(2) 0.0472(7) Uani 1 1 d . . . . .
C01K C 0.1141(2) 0.15715(19) 0.81096(17) 0.0414(6) Uani 1 1 d . . . . .
C01L C 0.0909(3) 0.57323(16) 0.2153(2) 0.0471(7) Uani 1 1 d . . . . .
C01M C 0.6782(2) 0.42645(17) 0.65840(17) 0.0387(6) Uani 1 1 d . . . . .
H01M H 0.689984 0.447810 0.709021 0.046 Uiso 1 1 calc R U . . .
C01N C 0.6168(2) 0.34500(17) 0.42464(16) 0.0367(5) Uani 1 1 d . . . . .
H01N H 0.567397 0.292208 0.438407 0.044 Uiso 1 1 calc R U . . .
C01O C 0.5474(3) 0.05953(17) 0.20388(17) 0.0408(6) Uani 1 1 d . . . . .
H01O H 0.630189 0.055828 0.174192 0.049 Uiso 1 1 calc R U . . .
C01P C -0.0160(3) 0.26106(19) 0.5591(2) 0.0503(7) Uani 1 1 d . . . . .
H01A H -0.101705 0.262456 0.589172 0.075 Uiso 1 1 calc R U . . .
H01C H -0.007690 0.265206 0.496512 0.075 Uiso 1 1 calc R U . . .
H01D H 0.023210 0.309820 0.573702 0.075 Uiso 1 1 calc R U . . .
C01Q C 0.1847(3) 0.54940(17) 0.14986(19) 0.0451(7) Uani 1 1 d . . . . .
C01R C 0.5057(2) 0.12538(16) 0.25697(16) 0.0328(5) Uani 1 1 d . . . . .
H01R H 0.560530 0.165653 0.264657 0.039 Uiso 1 1 calc R U . . .
C01S C 0.5981(3) 0.2397(2) 0.04652(17) 0.0447(6) Uani 1 1 d . . . . .
C01T C 0.5849(2) 0.30410(19) 0.10155(17) 0.0415(6) Uani 1 1 d . . . . .
C01U C -0.0994(2) 0.1464(2) 0.82740(19) 0.0483(7) Uani 1 1 d . . . . .
H01U H -0.178229 0.139385 0.863776 0.058 Uiso 1 1 calc R U . . .
C01V C -0.0088(3) 0.09882(17) 0.55870(18) 0.0414(6) Uani 1 1 d . . . . .
H01E H 0.033782 0.045638 0.574503 0.062 Uiso 1 1 calc R U . . .
H01H H 0.001176 0.105636 0.495950 0.062 Uiso 1 1 calc R U . . .
H01J H -0.094731 0.095594 0.587705 0.062 Uiso 1 1 calc R U . . .
C01W C 0.7456(2) 0.45802(18) 0.57854(19) 0.0429(6) Uani 1 1 d . . . . .
H01W H 0.804964 0.499384 0.574596 0.051 Uiso 1 1 calc R U . . .
C01X C 0.5428(3) 0.4174(2) 0.3902(2) 0.0607(9) Uani 1 1 d . . . . .
H01K H 0.469382 0.429191 0.434881 0.091 Uiso 1 1 calc R U . . .
H01L H 0.520804 0.400303 0.339146 0.091 Uiso 1 1 calc R U . . .
H01P H 0.590284 0.469561 0.374343 0.091 Uiso 1 1 calc R U . . .
C01Y C -0.0019(3) 0.1466(2) 0.86284(18) 0.0500(7) Uani 1 1 d . . . . .
H01Y H -0.014119 0.139460 0.923889 0.060 Uiso 1 1 calc R U . . .
C020 C 0.2190(3) 0.1576(3) 0.85308(19) 0.0600(9) Uani 1 1 d . . . . .
H020 H 0.294690 0.145233 0.808311 0.072 Uiso 1 1 calc R U . . .
C021 C -0.0886(3) 0.1867(2) 0.1939(2) 0.0530(8) Uani 1 1 d . . . . .
C022 C 0.4881(3) 0.3954(2) 0.8201(2) 0.0607(9) Uani 1 1 d . . . . .
H02A H 0.561162 0.413741 0.833703 0.091 Uiso 1 1 calc R U . . .
H02B H 0.433222 0.370720 0.873087 0.091 Uiso 1 1 calc R U . . .
H02C H 0.448160 0.445441 0.795438 0.091 Uiso 1 1 calc R U . . .
C023 C 0.7315(3) 0.3245(3) 0.3566(2) 0.0694(10) Uani 1 1 d . . . . .
H02D H 0.777965 0.376909 0.337689 0.104 Uiso 1 1 calc R U . . .
H02E H 0.710224 0.303400 0.306993 0.104 Uiso 1 1 calc R U . . .
H02F H 0.780203 0.280011 0.381419 0.104 Uiso 1 1 calc R U . . .
C024 C 0.5911(4) 0.2519(2) 0.7892(2) 0.0686(10) Uani 1 1 d . . . . .
H02G H 0.608651 0.207740 0.747970 0.103 Uiso 1 1 calc R U . . .
H02H H 0.542303 0.227378 0.844833 0.103 Uiso 1 1 calc R U . . .
H02I H 0.666865 0.271812 0.797181 0.103 Uiso 1 1 calc R U . . .
C025 C 0.2117(4) 0.0889(3) 0.9288(2) 0.0795(12) Uani 1 1 d . . . . .
H02J H 0.147553 0.105522 0.978183 0.119 Uiso 1 1 calc R U . . .
H02K H 0.288952 0.083871 0.945031 0.119 Uiso 1 1 calc R U . . .
H02L H 0.193881 0.033256 0.911976 0.119 Uiso 1 1 calc R U . . .
C026 C 0.2276(4) 0.2468(3) 0.8803(3) 0.0874(14) Uani 1 1 d . . . . .
H02M H 0.239322 0.288892 0.829492 0.131 Uiso 1 1 calc R U . . .
H02N H 0.295986 0.247449 0.906546 0.131 Uiso 1 1 calc R U . . .
H02O H 0.152919 0.261741 0.922356 0.131 Uiso 1 1 calc R U . . .

loop_
_atom_site_aniso_label
_atom_site_aniso_U_11
_atom_site_aniso_U_22
_atom_site_aniso_U_33
_atom_site_aniso_U_23
_atom_site_aniso_U_13
_atom_site_aniso_U_12
Sn1 0.02352(8) 0.02400(8) 0.02981(8) -0.01110(5) -0.00763(6) 0.00312(5)
P1 0.0319(3) 0.0239(3) 0.0243(3) -0.0069(2) -0.0082(2) 0.0042(2)
F003 0.0362(7) 0.0363(7) 0.0393(8) -0.0021(6) -0.0023(6) 0.0007(6)
F004 0.0467(8) 0.0391(8) 0.0400(8) -0.0153(6) -0.0135(7) -0.0028(6)
O1 0.0309(8) 0.0259(7) 0.0263(8) -0.0078(6) -0.0110(6) 0.0038(6)
F006 0.0415(8) 0.0446(8) 0.0413(8) -0.0118(7) -0.0103(7) -0.0123(6)
F007 0.0430(8) 0.0618(10) 0.0310(8) -0.0013(7) -0.0152(7) -0.0082(7)
F008 0.0464(9) 0.0428(8) 0.0354(8) 0.0035(6) -0.0054(7) -0.0097(7)
F009 0.0582(10) 0.0472(9) 0.0323(8) 0.0062(7) -0.0056(7) -0.0038(7)
F00A 0.0672(11) 0.0539(10) 0.0338(8) -0.0188(7) -0.0051(8) 0.0102(8)
F00B 0.0460(10) 0.0837(13) 0.0515(11) -0.0129(9) 0.0142(8) 0.0045(9)
F00C 0.0521(10) 0.1091(16) 0.0579(11) -0.0188(11) -0.0318(9) -0.0084(10)
F00D 0.0518(10) 0.0434(9) 0.0769(13) -0.0168(9) -0.0039(9) 0.0116(8)
F00E 0.0354(9) 0.0802(13) 0.0620(11) -0.0090(9) -0.0002(8) -0.0201(8)
F00F 0.0535(10) 0.0522(10) 0.0815(14) -0.0016(9) 0.0007(10) -0.0278(8)
N2 0.0215(9) 0.0268(9) 0.0276(10) -0.0061(7) -0.0080(7) -0.0007(7)
F00H 0.0952(15) 0.0423(9) 0.0631(12) 0.0221(9) -0.0214(11) -0.0084(9)
N1 0.0223(9) 0.0318(10) 0.0265(10) -0.0096(8) -0.0049(7) -0.0011(7)
F00J 0.0956(16) 0.0313(9) 0.1067(17) 0.0013(10) -0.0279(13) 0.0182(9)
F00K 0.0483(11) 0.0910(15) 0.1022(17) -0.0266(13) -0.0268(11) -0.0285(10)
C00L 0.0213(10) 0.0242(11) 0.0345(12) -0.0041(9) -0.0099(9) -0.0007(8)
C00M 0.0305(12) 0.0279(11) 0.0312(12) -0.0017(9) -0.0147(10) -0.0051(9)
C00N 0.0280(11) 0.0264(11) 0.0209(10) -0.0031(8) -0.0100(9) -0.0026(9)
C00O 0.0251(10) 0.0260(11) 0.0241(11) -0.0051(9) -0.0054(9) -0.0026(8)
C00P 0.0281(11) 0.0265(11) 0.0229(11) -0.0057(8) -0.0041(9) -0.0025(9)
C00Q 0.0323(12) 0.0302(11) 0.0233(11) -0.0009(9) -0.0090(9) -0.0014(9)
C00R 0.0364(13) 0.0278(12) 0.0382(14) -0.0068(10) -0.0060(11) -0.0019(10)
C00S 0.0245(11) 0.0305(12) 0.0345(13) -0.0042(10) -0.0081(9) 0.0008(9)
C00T 0.0305(12) 0.0268(11) 0.0318(12) -0.0078(9) -0.0068(10) -0.0024(9)
C00U 0.0332(12) 0.0291(12) 0.0377(13) -0.0009(10) -0.0040(10) -0.0014(10)
C00V 0.0262(11) 0.0321(12) 0.0308(12) -0.0102(9) -0.0044(9) -0.0016(9)
C00W 0.0253(10) 0.0209(10) 0.0237(11) -0.0038(8) -0.0071(9) 0.0029(8)
C00X 0.0328(12) 0.0301(12) 0.0359(13) -0.0022(10) -0.0139(10) -0.0040(9)
C00Y 0.0209(10) 0.0252(10) 0.0267(11) -0.0045(8) -0.0064(8) -0.0034(8)
C00Z 0.0231(11) 0.0345(12) 0.0439(14) -0.0050(11) -0.0085(10) 0.0039(9)
C010 0.0335(13) 0.0431(14) 0.0352(13) -0.0089(11) -0.0090(11) -0.0042(11)
C011 0.0344(12) 0.0258(11) 0.0212(11) -0.0030(8) -0.0091(9) 0.0021(9)
C012 0.0262(11) 0.0420(13) 0.0344(13) -0.0046(10) -0.0104(10) -0.0051(10)
C013 0.0220(10) 0.0280(11) 0.0231(11) -0.0043(8) -0.0065(8) 0.0017(8)
C014 0.0267(11) 0.0353(12) 0.0339(13) -0.0086(10) -0.0050(10) -0.0034(9)
C015 0.0410(14) 0.0385(13) 0.0334(13) -0.0073(10) -0.0130(11) -0.0095(11)
C016 0.0389(13) 0.0365(13) 0.0252(12) -0.0043(10) -0.0112(10) -0.0020(10)
C017 0.0309(12) 0.0293(11) 0.0351(13) -0.0039(10) -0.0135(10) -0.0019(9)
B1 0.0293(13) 0.0258(12) 0.0263(13) -0.0044(10) -0.0083(10) -0.0030(10)
C019 0.0655(19) 0.0362(14) 0.0381(15) -0.0155(11) -0.0164(14) 0.0130(13)
C01A 0.0413(14) 0.0364(13) 0.0329(13) 0.0007(10) -0.0137(11) -0.0068(11)
C01B 0.0346(13) 0.0374(13) 0.0423(15) 0.0012(11) -0.0091(11) -0.0092(11)
C01C 0.0372(14) 0.0345(13) 0.0540(17) -0.0128(12) -0.0145(12) 0.0059(11)
C01D 0.0381(14) 0.0349(13) 0.0566(18) -0.0100(12) -0.0025(13) -0.0110(11)
C01E 0.0372(13) 0.0362(13) 0.0259(12) -0.0044(10) -0.0078(10) -0.0037(10)
C01F 0.0413(14) 0.0302(12) 0.0400(14) -0.0072(10) -0.0128(11) -0.0015(10)
C01G 0.0277(13) 0.0589(17) 0.0424(15) -0.0110(13) -0.0033(11) -0.0071(12)
C01H 0.0519(16) 0.0404(14) 0.0230(12) -0.0066(10) -0.0066(11) 0.0056(12)
C01I 0.0592(18) 0.0278(12) 0.0500(16) -0.0106(11) -0.0198(14) -0.0039(12)
C01J 0.0415(15) 0.0612(18) 0.0475(16) -0.0185(14) -0.0211(13) -0.0037(13)
C01K 0.0328(13) 0.0600(17) 0.0310(13) -0.0173(12) -0.0019(11) -0.0022(12)
C01L 0.0588(18) 0.0227(12) 0.0651(19) -0.0010(12) -0.0275(16) 0.0037(12)
C01M 0.0424(14) 0.0401(14) 0.0395(14) -0.0034(11) -0.0184(12) -0.0134(11)
C01N 0.0398(14) 0.0373(13) 0.0323(13) -0.0061(10) -0.0053(11) -0.0067(11)
C01O 0.0453(15) 0.0412(14) 0.0344(14) -0.0094(11) -0.0072(12) 0.0111(12)
C01P 0.0586(18) 0.0447(16) 0.0505(17) -0.0025(13) -0.0191(15) -0.0053(13)
C01Q 0.0611(18) 0.0321(13) 0.0471(16) 0.0099(12) -0.0262(14) -0.0088(12)
C01R 0.0351(13) 0.0341(12) 0.0306(12) -0.0057(10) -0.0102(10) 0.0011(10)
C01S 0.0394(14) 0.0575(17) 0.0294(13) -0.0011(12) 0.0036(11) 0.0037(12)
C01T 0.0339(13) 0.0531(16) 0.0352(14) 0.0012(12) -0.0039(11) -0.0112(12)
C01U 0.0305(13) 0.0671(19) 0.0423(16) -0.0122(14) 0.0043(12) -0.0085(13)
C01V 0.0455(15) 0.0432(14) 0.0391(14) -0.0058(11) -0.0150(12) -0.0062(12)
C01W 0.0382(14) 0.0421(14) 0.0526(17) 0.0000(12) -0.0170(13) -0.0164(11)
C01X 0.085(2) 0.0590(19) 0.0496(18) -0.0090(15) -0.0392(18) 0.0105(17)
C01Y 0.0401(15) 0.078(2) 0.0306(14) -0.0144(14) -0.0014(12) -0.0056(14)
C020 0.0370(15) 0.115(3) 0.0293(14) -0.0203(16) -0.0028(12) -0.0089(16)
C021 0.0334(14) 0.0580(18) 0.074(2) -0.0234(16) -0.0161(14) -0.0121(13)
C022 0.073(2) 0.0564(19) 0.0492(18) -0.0239(15) 0.0034(16) -0.0189(16)
C023 0.065(2) 0.086(3) 0.049(2) -0.0252(18) 0.0081(17) -0.0025(19)
C024 0.087(3) 0.068(2) 0.0431(18) 0.0147(16) -0.0118(18) 0.0113(19)
C025 0.062(2) 0.135(4) 0.0435(19) -0.011(2) -0.0187(17) 0.017(2)
C026 0.069(2) 0.138(4) 0.060(2) -0.031(2) -0.0057(19) -0.050(3)

loop_
_atom_type_symbol
_atom_type_description
_atom_type_scat_dispersion_real
_atom_type_scat_dispersion_imag
_atom_type_scat_source
C C 0.0181 0.0091 'International Tables Vol C Tables 4.2.6.8 and 6.1.1.4'
H H 0.0000 0.0000 'International Tables Vol C Tables 4.2.6.8 and 6.1.1.4'
B B 0.0090 0.0039 'International Tables Vol C Tables 4.2.6.8 and 6.1.1.4'
F F 0.0727 0.0534 'International Tables Vol C Tables 4.2.6.8 and 6.1.1.4'
N N 0.0311 0.0180 'International Tables Vol C Tables 4.2.6.8 and 6.1.1.4'
O O 0.0492 0.0322 'International Tables Vol C Tables 4.2.6.8 and 6.1.1.4'
P P 0.2955 0.4335 'International Tables Vol C Tables 4.2.6.8 and 6.1.1.4'
Sn Sn 0.0259 5.4591 'International Tables Vol C Tables 4.2.6.8 and 6.1.1.4'

loop_
_geom_angle_atom_site_label_1
_geom_angle_atom_site_label_2
_geom_angle_atom_site_label_3
_geom_angle
_geom_angle_site_symmetry_1
_geom_angle_site_symmetry_3
_geom_angle_publ_flag
O1 Sn1 N2 86.45(6) . . ?
O1 Sn1 N1 87.93(6) . . ?
N1 Sn1 N2 85.65(7) . . ?
C00Y P1 C00W 103.10(10) . . ?
C00Y O1 Sn1 145.31(14) . . ?
C00L N2 Sn1 116.32(13) . . ?
C013 N2 Sn1 121.72(14) . . ?
C013 N2 C00L 120.79(18) . . ?
C00N N1 Sn1 121.08(15) . . ?
C00N N1 C00V 118.55(19) . . ?
C00V N1 Sn1 119.02(14) . . ?
C00S C00L N2 119.19(19) . . ?
C017 C00L N2 118.2(2) . . ?
C017 C00L C00S 122.5(2) . . ?
C00X C00M B1 119.1(2) . . ?
C00X C00M C01A 113.2(2) . . ?
C01A C00M B1 127.3(2) . . ?
N1 C00N C00U 121.3(2) . . ?
N1 C00N C00W 123.53(19) . . ?
C00W C00N C00U 115.13(19) . . ?
C00P C00O C00Y 121.03(19) . . ?
C00P C00O C011 123.1(2) . . ?
C00Y C00O C011 115.88(18) . . ?
C00O C00P H00P 114.8 . . ?
C00O C00P B1 130.4(2) . . ?
B1 C00P H00P 114.8 . . ?
C016 C00Q B1 127.9(2) . . ?
C016 C00Q C01E 113.0(2) . . ?
C01E C00Q B1 118.7(2) . . ?
F008 C00R C00T 121.1(2) . . ?
F008 C00R C01D 115.0(2) . . ?
C00T C00R C01D 123.9(3) . . ?
C00L C00S C01N 123.4(2) . . ?
C01B C00S C00L 117.1(2) . . ?
C01B C00S C01N 119.4(2) . . ?
C00R C00T C010 113.5(2) . . ?
C00R C00T B1 126.1(2) . . ?
C010 C00T B1 120.0(2) . . ?
C00N C00U H00A 109.5 . . ?
C00N C00U H00B 109.5 . . ?
C00N C00U H00C 109.5 . . ?
H00A C00U H00B 109.5 . . ?
H00A C00U H00C 109.5 . . ?
H00B C00U H00C 109.5 . . ?
C014 C00V N1 119.5(2) . . ?
C014 C00V C01K 121.7(2) . . ?
C01K C00V N1 118.8(2) . . ?
P1 C00W H00W 104.7 . . ?
C00N C00W P1 106.47(14) . . ?
C00N C00W H00W 104.7 . . ?
C00N C00W C013 125.05(18) . . ?
C013 C00W P1 109.43(15) . . ?
C013 C00W H00W 104.7 . . ?
F003 C00X C00M 120.2(2) . . ?
F003 C00X C01C 114.9(2) . . ?
C01C C00X C00M 124.8(2) . . ?
O1 C00Y P1 128.27(17) . . ?
O1 C00Y C00O 116.74(19) . . ?
C00O C00Y P1 114.98(15) . . ?
H00D C00Z H00E 109.5 . . ?
H00D C00Z H00F 109.5 . . ?
H00E C00Z H00F 109.5 . . ?
C013 C00Z H00D 109.5 . . ?
C013 C00Z H00E 109.5 . . ?
C013 C00Z H00F 109.5 . . ?
F007 C010 C00T 119.3(2) . . ?
F007 C010 C01J 116.4(2) . . ?
C01J C010 C00T 124.3(3) . . ?
C01F C011 C00O 120.9(2) . . ?
C01F C011 C01R 118.6(2) . . ?
C01R C011 C00O 120.4(2) . . ?
C014 C012 H012 108.0 . . ?
C014 C012 C01P 110.7(2) . . ?
C014 C012 C01V 111.2(2) . . ?
C01P C012 H012 108.0 . . ?
C01P C012 C01V 111.0(2) . . ?
C01V C012 H012 108.0 . . ?
N2 C013 C00W 123.36(19) . . ?
N2 C013 C00Z 123.1(2) . . ?
C00W C013 C00Z 113.57(18) . . ?
C00V C014 C012 123.7(2) . . ?
C00V C014 C01G 117.3(2) . . ?
C01G C014 C012 119.1(2) . . ?
C017 C015 H015 107.5 . . ?
C017 C015 C022 113.2(2) . . ?
C022 C015 H015 107.5 . . ?
C024 C015 H015 107.5 . . ?
C024 C015 C017 110.5(2) . . ?
C024 C015 C022 110.5(3) . . ?
F004 C016 C00Q 120.9(2) . . ?
F004 C016 C01H 115.1(2) . . ?
C01H C016 C00Q 123.9(2) . . ?
C00L C017 C015 122.1(2) . . ?
C01M C017 C00L 117.4(2) . . ?
C01M C017 C015 120.5(2) . . ?
C00P B1 C00M 108.65(17) . . ?
C00P B1 C00Q 106.44(18) . . ?
C00P B1 C00T 114.49(19) . . ?
C00Q B1 C00M 113.26(19) . . ?
C00Q B1 C00T 113.23(18) . . ?
C00T B1 C00M 100.83(18) . . ?
C01I C019 H019 120.3 . . ?
C01I C019 C01O 119.4(2) . . ?
C01O C019 H019 120.3 . . ?
F009 C01A C00M 121.2(2) . . ?
F009 C01A C01Q 115.0(2) . . ?
C00M C01A C01Q 123.8(3) . . ?
C00S C01B H01B 119.2 . . ?
C01W C01B C00S 121.6(2) . . ?
C01W C01B H01B 119.2 . . ?
F00D C01C C00X 120.7(3) . . ?
F00D C01C C01L 119.9(2) . . ?
C01L C01C C00X 119.4(3) . . ?
F00F C01D C00R 119.5(3) . . ?
F00F C01D C021 120.6(3) . . ?
C021 C01D C00R 119.9(3) . . ?
F006 C01E C00Q 118.8(2) . . ?
F006 C01E C01T 116.2(2) . . ?
C01T C01E C00Q 124.9(2) . . ?
C011 C01F H01F 119.8 . . ?
C011 C01F C01I 120.5(2) . . ?
C01I C01F H01F 119.8 . . ?
C014 C01G H01G 119.0 . . ?
C01U C01G C014 122.1(3) . . ?
C01U C01G H01G 119.0 . . ?
F00A C01H C016 120.2(2) . . ?
F00A C01H C01S 119.6(2) . . ?
C01S C01H C016 120.2(2) . . ?
C019 C01I C01F 120.6(2) . . ?
C019 C01I H01I 119.7 . . ?
C01F C01I H01I 119.7 . . ?
F00C C01J C010 120.9(3) . . ?
F00C C01J C021 120.0(2) . . ?
C021 C01J C010 119.1(3) . . ?
C00V C01K C020 122.7(2) . . ?
C01Y C01K C00V 118.0(2) . . ?
C01Y C01K C020 119.3(2) . . ?
F00J C01L C01C 120.1(3) . . ?
F00J C01L C01Q 120.9(3) . . ?
C01Q C01L C01C 119.0(2) . . ?
C017 C01M H01M 119.4 . . ?
C01W C01M C017 121.2(2) . . ?
C01W C01M H01M 119.4 . . ?
C00S C01N H01N 107.8 . . ?
C00S C01N C01X 109.8(2) . . ?
C00S C01N C023 112.6(2) . . ?
C01X C01N H01N 107.8 . . ?
C01X C01N C023 110.9(3) . . ?
C023 C01N H01N 107.8 . . ?
C019 C01O H01O 119.8 . . ?
C01R C01O C019 120.4(3) . . ?
C01R C01O H01O 119.8 . . ?
C012 C01P H01A 109.5 . . ?
C012 C01P H01C 109.5 . . ?
C012 C01P H01D 109.5 . . ?
H01A C01P H01C 109.5 . . ?
H01A C01P H01D 109.5 . . ?
H01C C01P H01D 109.5 . . ?
F00H C01Q C01A 120.0(3) . . ?
F00H C01Q C01L 120.2(3) . . ?
C01L C01Q C01A 119.8(2) . . ?
C011 C01R H01R 119.8 . . ?
C01O C01R C011 120.5(2) . . ?
C01O C01R H01R 119.8 . . ?
F00B C01S C01H 120.8(3) . . ?
F00B C01S C01T 120.4(3) . . ?
C01H C01S C01T 118.8(2) . . ?
F00E C01T C01E 120.8(2) . . ?
F00E C01T C01S 120.1(2) . . ?
C01E C01T C01S 119.1(2) . . ?
C01G C01U H01U 120.1 . . ?
C01G C01U C01Y 119.7(3) . . ?
C01Y C01U H01U 120.1 . . ?
C012 C01V H01E 109.5 . . ?
C012 C01V H01H 109.5 . . ?
C012 C01V H01J 109.5 . . ?
H01E C01V H01H 109.5 . . ?
H01E C01V H01J 109.5 . . ?
H01H C01V H01J 109.5 . . ?
C01B C01W C01M 120.0(2) . . ?
C01B C01W H01W 120.0 . . ?
C01M C01W H01W 120.0 . . ?
C01N C01X H01K 109.5 . . ?
C01N C01X H01L 109.5 . . ?
C01N C01X H01P 109.5 . . ?
H01K C01X H01L 109.5 . . ?
H01K C01X H01P 109.5 . . ?
H01L C01X H01P 109.5 . . ?
C01K C01Y H01Y 119.4 . . ?
C01U C01Y C01K 121.2(3) . . ?
C01U C01Y H01Y 119.4 . . ?
C01K C020 H020 107.6 . . ?
C01K C020 C025 113.4(3) . . ?
C025 C020 H020 107.6 . . ?
C026 C020 C01K 109.3(3) . . ?
C026 C020 H020 107.6 . . ?
C026 C020 C025 111.2(3) . . ?
F00K C021 C01D 120.5(3) . . ?
F00K C021 C01J 120.2(3) . . ?
C01D C021 C01J 119.3(2) . . ?
C015 C022 H02A 109.5 . . ?
C015 C022 H02B 109.5 . . ?
C015 C022 H02C 109.5 . . ?
H02A C022 H02B 109.5 . . ?
H02A C022 H02C 109.5 . . ?
H02B C022 H02C 109.5 . . ?
C01N C023 H02D 109.5 . . ?
C01N C023 H02E 109.5 . . ?
C01N C023 H02F 109.5 . . ?
H02D C023 H02E 109.5 . . ?
H02D C023 H02F 109.5 . . ?
H02E C023 H02F 109.5 . . ?
C015 C024 H02G 109.5 . . ?
C015 C024 H02H 109.5 . . ?
C015 C024 H02I 109.5 . . ?
H02G C024 H02H 109.5 . . ?
H02G C024 H02I 109.5 . . ?
H02H C024 H02I 109.5 . . ?
C020 C025 H02J 109.5 . . ?
C020 C025 H02K 109.5 . . ?
C020 C025 H02L 109.5 . . ?
H02J C025 H02K 109.5 . . ?
H02J C025 H02L 109.5 . . ?
H02K C025 H02L 109.5 . . ?
C020 C026 H02M 109.5 . . ?
C020 C026 H02N 109.5 . . ?
C020 C026 H02O 109.5 . . ?
H02M C026 H02N 109.5 . . ?
H02M C026 H02O 109.5 . . ?
H02N C026 H02O 109.5 . . ?

loop_
_geom_bond_atom_site_label_1
_geom_bond_atom_site_label_2
_geom_bond_distance
_geom_bond_site_symmetry_2
_geom_bond_publ_flag
Sn1 O1 2.0696(15) . ?
Sn1 N2 2.2363(17) . ?
Sn1 N1 2.2240(19) . ?
P1 C00W 1.931(2) . ?
P1 C00Y 1.749(2) . ?
F003 C00X 1.358(3) . ?
F004 C016 1.357(3) . ?
O1 C00Y 1.307(3) . ?
F006 C01E 1.352(3) . ?
F007 C010 1.346(3) . ?
F008 C00R 1.351(3) . ?
F009 C01A 1.349(3) . ?
F00A C01H 1.352(3) . ?
F00B C01S 1.346(3) . ?
F00C C01J 1.345(3) . ?
F00D C01C 1.351(3) . ?
F00E C01T 1.343(3) . ?
F00F C01D 1.349(3) . ?
N2 C00L 1.464(3) . ?
N2 C013 1.285(3) . ?
F00H C01Q 1.341(3) . ?
N1 C00N 1.296(3) . ?
N1 C00V 1.462(3) . ?
F00J C01L 1.348(3) . ?
F00K C021 1.350(3) . ?
C00L C00S 1.404(3) . ?
C00L C017 1.398(3) . ?
C00M C00X 1.382(3) . ?
C00M B1 1.668(3) . ?
C00M C01A 1.389(3) . ?
C00N C00U 1.498(3) . ?
C00N C00W 1.482(3) . ?
C00O C00P 1.351(3) . ?
C00O C00Y 1.487(3) . ?
C00O C011 1.503(3) . ?
C00P H00P 0.9500 . ?
C00P B1 1.638(3) . ?
C00Q C016 1.387(3) . ?
C00Q B1 1.647(3) . ?
C00Q C01E 1.394(3) . ?
C00R C00T 1.381(3) . ?
C00R C01D 1.387(4) . ?
C00S C01B 1.394(3) . ?
C00S C01N 1.513(3) . ?
C00T C010 1.391(3) . ?
C00T B1 1.654(3) . ?
C00U H00A 0.9800 . ?
C00U H00B 0.9800 . ?
C00U H00C 0.9800 . ?
C00V C014 1.394(3) . ?
C00V C01K 1.404(4) . ?
C00W H00W 1.0000 . ?
C00W C013 1.485(3) . ?
C00X C01C 1.380(3) . ?
C00Z H00D 0.9800 . ?
C00Z H00E 0.9800 . ?
C00Z H00F 0.9800 . ?
C00Z C013 1.507(3) . ?
C010 C01J 1.384(4) . ?
C011 C01F 1.385(3) . ?
C011 C01R 1.398(3) . ?
C012 H012 1.0000 . ?
C012 C014 1.518(3) . ?
C012 C01P 1.526(4) . ?
C012 C01V 1.535(3) . ?
C014 C01G 1.394(3) . ?
C015 H015 1.0000 . ?
C015 C017 1.519(4) . ?
C015 C022 1.527(4) . ?
C015 C024 1.514(4) . ?
C016 C01H 1.382(4) . ?
C017 C01M 1.398(3) . ?
C019 H019 0.9500 . ?
C019 C01I 1.377(4) . ?
C019 C01O 1.386(4) . ?
C01A C01Q 1.390(4) . ?
C01B H01B 0.9500 . ?
C01B C01W 1.377(4) . ?
C01C C01L 1.369(4) . ?
C01D C021 1.361(5) . ?
C01E C01T 1.374(4) . ?
C01F H01F 0.9500 . ?
C01F C01I 1.393(4) . ?
C01G H01G 0.9500 . ?
C01G C01U 1.369(4) . ?
C01H C01S 1.366(4) . ?
C01I H01I 0.9500 . ?
C01J C021 1.375(5) . ?
C01K C01Y 1.389(4) . ?
C01K C020 1.520(4) . ?
C01L C01Q 1.364(4) . ?
C01M H01M 0.9500 . ?
C01M C01W 1.379(4) . ?
C01N H01N 1.0000 . ?
C01N C01X 1.515(4) . ?
C01N C023 1.523(4) . ?
C01O H01O 0.9500 . ?
C01O C01R 1.385(3) . ?
C01P H01A 0.9800 . ?
C01P H01C 0.9800 . ?
C01P H01D 0.9800 . ?
C01R H01R 0.9500 . ?
C01S C01T 1.378(4) . ?
C01U H01U 0.9500 . ?
C01U C01Y 1.375(4) . ?
C01V H01E 0.9800 . ?
C01V H01H 0.9800 . ?
C01V H01J 0.9800 . ?
C01W H01W 0.9500 . ?
C01X H01K 0.9800 . ?
C01X H01L 0.9800 . ?
C01X H01P 0.9800 . ?
C01Y H01Y 0.9500 . ?
C020 H020 1.0000 . ?
C020 C025 1.525(5) . ?
C020 C026 1.511(6) . ?
C022 H02A 0.9800 . ?
C022 H02B 0.9800 . ?
C022 H02C 0.9800 . ?
C023 H02D 0.9800 . ?
C023 H02E 0.9800 . ?
C023 H02F 0.9800 . ?
C024 H02G 0.9800 . ?
C024 H02H 0.9800 . ?
C024 H02I 0.9800 . ?
C025 H02J 0.9800 . ?
C025 H02K 0.9800 . ?
C025 H02L 0.9800 . ?
C026 H02M 0.9800 . ?
C026 H02N 0.9800 . ?
C026 H02O 0.9800 . ?

loop_
_geom_torsion_atom_site_label_1
_geom_torsion_atom_site_label_2
_geom_torsion_atom_site_label_3
_geom_torsion_atom_site_label_4
_geom_torsion
_geom_torsion_site_symmetry_1
_geom_torsion_site_symmetry_2
_geom_torsion_site_symmetry_3
_geom_torsion_site_symmetry_4
_geom_torsion_publ_flag
Sn1 O1 C00Y P1 -4.0(4) . . . . ?
Sn1 O1 C00Y C00O 175.33(17) . . . . ?
Sn1 N2 C00L C00S -91.7(2) . . . . ?
Sn1 N2 C00L C017 85.8(2) . . . . ?
Sn1 N2 C013 C00W -9.8(3) . . . . ?
Sn1 N2 C013 C00Z 169.25(17) . . . . ?
Sn1 N1 C00N C00U -163.76(16) . . . . ?
Sn1 N1 C00N C00W 14.7(3) . . . . ?
Sn1 N1 C00V C014 76.1(2) . . . . ?
Sn1 N1 C00V C01K -104.9(2) . . . . ?
P1 C00W C013 N2 96.9(2) . . . . ?
P1 C00W C013 C00Z -82.3(2) . . . . ?
F003 C00X C01C F00D 1.5(3) . . . . ?
F003 C00X C01C C01L -177.6(2) . . . . ?
F004 C016 C01H F00A 0.8(3) . . . . ?
F004 C016 C01H C01S -176.8(2) . . . . ?
F006 C01E C01T F00E 1.4(4) . . . . ?
F006 C01E C01T C01S 179.8(2) . . . . ?
F007 C010 C01J F00C 0.9(4) . . . . ?
F007 C010 C01J C021 -179.5(3) . . . . ?
F008 C00R C00T C010 -177.0(2) . . . . ?
F008 C00R C00T B1 -4.1(4) . . . . ?
F008 C00R C01D F00F -0.1(3) . . . . ?
F008 C00R C01D C021 178.2(2) . . . . ?
F009 C01A C01Q F00H -1.6(4) . . . . ?
F009 C01A C01Q C01L 177.9(2) . . . . ?
F00A C01H C01S F00B -0.5(4) . . . . ?
F00A C01H C01S C01T -178.1(2) . . . . ?
F00B C01S C01T F00E 0.5(4) . . . . ?
F00B C01S C01T C01E -177.9(2) . . . . ?
F00C C01J C021 F00K -1.2(5) . . . . ?
F00C C01J C021 C01D -179.8(3) . . . . ?
F00D C01C C01L F00J -0.1(4) . . . . ?
F00D C01C C01L C01Q -179.9(3) . . . . ?
F00F C01D C021 F00K -0.9(4) . . . . ?
F00F C01D C021 C01J 177.7(3) . . . . ?
N2 C00L C00S C01B -178.6(2) . . . . ?
N2 C00L C00S C01N 5.5(3) . . . . ?
N2 C00L C017 C015 1.5(3) . . . . ?
N2 C00L C017 C01M 179.3(2) . . . . ?
N1 C00N C00W P1 -101.0(2) . . . . ?
N1 C00N C00W C013 28.2(3) . . . . ?
N1 C00V C014 C012 1.9(3) . . . . ?
N1 C00V C014 C01G -179.3(2) . . . . ?
N1 C00V C01K C01Y 178.8(2) . . . . ?
N1 C00V C01K C020 0.4(4) . . . . ?
F00J C01L C01Q F00H 0.4(4) . . . . ?
F00J C01L C01Q C01A -179.1(3) . . . . ?
C00L N2 C013 C00W -177.0(2) . . . . ?
C00L N2 C013 C00Z 2.1(3) . . . . ?
C00L C00S C01B C01W -1.7(4) . . . . ?
C00L C00S C01N C01X 101.7(3) . . . . ?
C00L C00S C01N C023 -134.2(3) . . . . ?
C00L C017 C01M C01W 0.2(4) . . . . ?
C00M C00X C01C F00D 180.0(2) . . . . ?
C00M C00X C01C C01L 0.8(4) . . . . ?
C00M C01A C01Q F00H 179.7(2) . . . . ?
C00M C01A C01Q C01L -0.8(4) . . . . ?
C00N N1 C00V C014 -90.8(3) . . . . ?
C00N N1 C00V C01K 88.2(3) . . . . ?
C00N C00W C013 N2 -31.0(3) . . . . ?
C00N C00W C013 C00Z 149.8(2) . . . . ?
C00O C00P B1 C00M -166.1(2) . . . . ?
C00O C00P B1 C00Q -43.9(3) . . . . ?
C00O C00P B1 C00T 82.0(3) . . . . ?
C00O C011 C01F C01I 176.4(2) . . . . ?
C00O C011 C01R C01O -175.7(2) . . . . ?
C00P C00O C00Y P1 176.80(17) . . . . ?
C00P C00O C00Y O1 -2.6(3) . . . . ?
C00P C00O C011 C01F -76.4(3) . . . . ?
C00P C00O C011 C01R 102.0(3) . . . . ?
C00Q C016 C01H F00A 178.3(2) . . . . ?
C00Q C016 C01H C01S 0.6(4) . . . . ?
C00Q C01E C01T F00E -177.5(2) . . . . ?
C00Q C01E C01T C01S 0.8(4) . . . . ?
C00R C00T C010 F007 178.4(2) . . . . ?
C00R C00T C010 C01J -1.8(4) . . . . ?
C00R C00T B1 C00M -108.8(2) . . . . ?
C00R C00T B1 C00P 7.6(3) . . . . ?
C00R C00T B1 C00Q 129.9(2) . . . . ?
C00R C01D C021 F00K -179.2(3) . . . . ?
C00R C01D C021 C01J -0.6(4) . . . . ?
C00S C00L C017 C015 178.9(2) . . . . ?
C00S C00L C017 C01M -3.3(3) . . . . ?
C00S C01B C01W C01M -1.2(4) . . . . ?
C00T C00R C01D F00F -179.0(2) . . . . ?
C00T C00R C01D C021 -0.7(4) . . . . ?
C00T C010 C01J F00C -178.9(3) . . . . ?
C00T C010 C01J C021 0.7(4) . . . . ?
C00U C00N C00W P1 77.6(2) . . . . ?
C00U C00N C00W C013 -153.3(2) . . . . ?
C00V N1 C00N C00U 2.8(3) . . . . ?
C00V N1 C00N C00W -178.70(19) . . . . ?
C00V C014 C01G C01U -0.3(4) . . . . ?
C00V C01K C01Y C01U 1.2(5) . . . . ?
C00V C01K C020 C025 -139.7(3) . . . . ?
C00V C01K C020 C026 95.7(3) . . . . ?
C00W P1 C00Y O1 0.4(2) . . . . ?
C00W P1 C00Y C00O -178.91(15) . . . . ?
C00X C00M B1 C00P -55.1(3) . . . . ?
C00X C00M B1 C00Q -173.2(2) . . . . ?
C00X C00M B1 C00T 65.6(2) . . . . ?
C00X C00M C01A F009 -177.8(2) . . . . ?
C00X C00M C01A C01Q 0.8(4) . . . . ?
C00X C01C C01L F00J 179.1(3) . . . . ?
C00X C01C C01L C01Q -0.7(4) . . . . ?
C00Y C00O C00P B1 177.9(2) . . . . ?
C00Y C00O C011 C01F 102.2(3) . . . . ?
C00Y C00O C011 C01R -79.4(3) . . . . ?
C010 C00T B1 C00M 63.6(3) . . . . ?
C010 C00T B1 C00P -180.0(2) . . . . ?
C010 C00T B1 C00Q -57.7(3) . . . . ?
C010 C01J C021 F00K 179.2(3) . . . . ?
C010 C01J C021 C01D 0.6(5) . . . . ?
C011 C00O C00P B1 -3.6(4) . . . . ?
C011 C00O C00Y P1 -1.8(2) . . . . ?
C011 C00O C00Y O1 178.76(19) . . . . ?
C011 C01F C01I C019 0.1(4) . . . . ?
C012 C014 C01G C01U 178.6(3) . . . . ?
C013 N2 C00L C00S 76.1(3) . . . . ?
C013 N2 C00L C017 -106.4(2) . . . . ?
C014 C00V C01K C01Y -2.2(4) . . . . ?
C014 C00V C01K C020 179.5(3) . . . . ?
C014 C01G C01U C01Y -0.7(5) . . . . ?
C015 C017 C01M C01W 178.1(2) . . . . ?
C016 C00Q B1 C00M -128.0(2) . . . . ?
C016 C00Q B1 C00P 112.7(3) . . . . ?
C016 C00Q B1 C00T -14.0(3) . . . . ?
C016 C00Q C01E F006 -179.6(2) . . . . ?
C016 C00Q C01E C01T -0.7(4) . . . . ?
C016 C01H C01S F00B 177.2(2) . . . . ?
C016 C01H C01S C01T -0.4(4) . . . . ?
C017 C00L C00S C01B 4.0(3) . . . . ?
C017 C00L C00S C01N -171.8(2) . . . . ?
C017 C01M C01W C01B 2.0(4) . . . . ?
B1 C00M C00X F003 4.0(3) . . . . ?
B1 C00M C00X C01C -174.4(2) . . . . ?
B1 C00M C01A F009 -4.9(4) . . . . ?
B1 C00M C01A C01Q 173.7(2) . . . . ?
B1 C00Q C016 F004 4.9(4) . . . . ?
B1 C00Q C016 C01H -172.4(2) . . . . ?
B1 C00Q C01E F006 -6.5(3) . . . . ?
B1 C00Q C01E C01T 172.4(2) . . . . ?
B1 C00T C010 F007 5.1(3) . . . . ?
B1 C00T C010 C01J -175.1(2) . . . . ?
C019 C01O C01R C011 -1.7(4) . . . . ?
C01A C00M C00X F003 177.6(2) . . . . ?
C01A C00M C00X C01C -0.8(3) . . . . ?
C01A C00M B1 C00P 132.3(2) . . . . ?
C01A C00M B1 C00Q 14.3(3) . . . . ?
C01A C00M B1 C00T -107.0(3) . . . . ?
C01B C00S C01N C01X -74.1(3) . . . . ?
C01B C00S C01N C023 50.0(3) . . . . ?
C01C C01L C01Q F00H -179.8(3) . . . . ?
C01C C01L C01Q C01A 0.7(4) . . . . ?
C01D C00R C00T C010 1.8(4) . . . . ?
C01D C00R C00T B1 174.7(2) . . . . ?
C01E C00Q C016 F004 177.3(2) . . . . ?
C01E C00Q C016 C01H 0.0(4) . . . . ?
C01E C00Q B1 C00M 60.1(3) . . . . ?
C01E C00Q B1 C00P -59.3(3) . . . . ?
C01E C00Q B1 C00T 174.1(2) . . . . ?
C01F C011 C01R C01O 2.8(4) . . . . ?
C01G C01U C01Y C01K 0.2(5) . . . . ?
C01H C01S C01T F00E 178.1(2) . . . . ?
C01H C01S C01T C01E -0.2(4) . . . . ?
C01I C019 C01O C01R -0.3(4) . . . . ?
C01K C00V C014 C012 -177.1(2) . . . . ?
C01K C00V C014 C01G 1.7(4) . . . . ?
C01N C00S C01B C01W 174.3(2) . . . . ?
C01O C019 C01I C01F 1.1(4) . . . . ?
C01P C012 C014 C00V -113.1(3) . . . . ?
C01P C012 C014 C01G 68.1(3) . . . . ?
C01R C011 C01F C01I -2.0(4) . . . . ?
C01V C012 C014 C00V 123.0(3) . . . . ?
C01V C012 C014 C01G -55.7(3) . . . . ?
C01Y C01K C020 C025 42.0(4) . . . . ?
C01Y C01K C020 C026 -82.7(4) . . . . ?
C020 C01K C01Y C01U 179.6(3) . . . . ?
C022 C015 C017 C00L -144.8(3) . . . . ?
C022 C015 C017 C01M 37.4(4) . . . . ?
C024 C015 C017 C00L 90.7(3) . . . . ?
C024 C015 C017 C01M -87.1(3) . . . . ?

loop_
_smtbx_masks_void_nr
_smtbx_masks_void_average_x
_smtbx_masks_void_average_y
_smtbx_masks_void_average_z
_smtbx_masks_void_volume
_smtbx_masks_void_count_electrons
_smtbx_masks_void_content
1 0.135 0.026 0.112 29.8 1.5 ?
2 -0.135 -0.026 0.888 29.8 1.5 ?
3 0.000 0.500 1.000 172.8 48.7 ?
